data_7156006
loop_
_publ_author_name
'Ojo, O. Stephen'
'Nardone, Brunello'
'Musolino, Stefania F.'
'Neal, Andrew R.'
'Wilson, Liam'
'Lebl, Tomas'
'Slawin, Alexandra M. Z.'
'Cordes, David B.'
'Taylor, James E.'
'Naismith, James H.'
'Smith, Andrew D.'
'Westwood, Nicholas J.'

_publ_section_title
;
 Synthesis of the natural product descurainolide and cyclic peptides from
 lignin-derived aromatics.
;
_journal_issue 2
_journal_name_full 'Organic &amp; biomolecular chemistry'
_journal_page_first 266
_journal_page_last 273
_journal_paper_doi 10.1039/c7ob02697h
_journal_volume 16
_journal_year 2018
_chemical_formula_moiety 'C13 H16 O5'
_chemical_formula_sum 'C13 H16 O5'
_chemical_formula_weight 252.27
_space_group_crystal_system monoclinic
_space_group_IT_number 14
_space_group_name_Hall '-P 2ybc'
_space_group_name_H-M_alt 'P 1 21/c 1'
_symmetry_space_group_name_Hall '-P 2ybc'
_symmetry_space_group_name_H-M 'P 1 21/c 1'
_atom_sites_solution_hydrogens geom
_atom_sites_solution_primary direct
_atom_sites_solution_secondary difmap
_audit_creation_date 2016-09-09
_audit_creation_method 'by CrystalStructure 4.2'
_audit_update_record
;
2016-09-21 deposited with the CCDC.
2017-12-01 downloaded from the CCDC.
;
_cell_angle_alpha 90.0000
_cell_angle_beta 108.583(4)
_cell_angle_gamma 90.0000
_cell_formula_units_Z 4
_cell_length_a 7.4671(13)
_cell_length_b 32.535(5)
_cell_length_c 5.2751(9)
_cell_measurement_reflns_used 1213
_cell_measurement_temperature 173
_cell_measurement_theta_max 46.70
_cell_measurement_theta_min 18.40
_cell_volume 1214.7(4)
_computing_cell_refinement 'CrystalClear-SM Expert 2.1 b42'
_computing_data_collection 'CrystalClear-SM Expert 2.1 b42 (Rigaku, 2015)'
_computing_data_reduction 'CrystalClear-SM Expert 2.1 b42'
_computing_molecular_graphics 'CrystalStructure 4.2'
_computing_publication_material 'CrystalStructure 4.2 (Rigaku, 2015)'
_computing_structure_refinement 'SHELXL Version 2014/7 (Sheldrick, 2008)'
_computing_structure_solution 'SIR2011 (Burla, et al., 2012)'
_diffrn_ambient_temperature 173
_diffrn_detector_area_resol_mean 5.814
_diffrn_measured_fraction_theta_full 0.995
_diffrn_measured_fraction_theta_max 0.991
_diffrn_measurement_device_type 'Rigaku XtaLAB P100'
_diffrn_measurement_method \w
_diffrn_radiation_type 'Cu K\a'
_diffrn_radiation_wavelength 1.54187
_diffrn_reflns_av_R_equivalents 0.0680
_diffrn_reflns_Laue_measured_fraction_full 0.995
_diffrn_reflns_Laue_measured_fraction_max 0.991
_diffrn_reflns_limit_h_max 8
_diffrn_reflns_limit_h_min -7
_diffrn_reflns_limit_k_max 38
_diffrn_reflns_limit_k_min -38
_diffrn_reflns_limit_l_max 6
_diffrn_reflns_limit_l_min -6
_diffrn_reflns_number 16282
_diffrn_reflns_point_group_measured_fraction_full 0.995
_diffrn_reflns_point_group_measured_fraction_max 0.991
_diffrn_reflns_theta_full 67.687
_diffrn_reflns_theta_max 68.077
_diffrn_reflns_theta_min 2.716
_diffrn_standards_number 0
_exptl_absorpt_coefficient_mu 0.891
_exptl_absorpt_correction_T_max 0.956
_exptl_absorpt_correction_T_min 0.843
_exptl_absorpt_correction_type multi-scan
_exptl_absorpt_process_details 'REQAB (Rigaku, 1998)'
_exptl_crystal_colour colorless
_exptl_crystal_density_diffrn 1.379
_exptl_crystal_density_method 'not measured'
_exptl_crystal_description prism
_exptl_crystal_F_000 536.00
_exptl_crystal_recrystallization_method 'Re-crystallisation from solvent: Hexane/ethyl acetate/acetone'
_exptl_crystal_size_max 0.210
_exptl_crystal_size_mid 0.150
_exptl_crystal_size_min 0.050
_refine_diff_density_max 0.40
_refine_diff_density_min -0.44
_refine_ls_extinction_coef 0.042(2)
_refine_ls_extinction_method SHELXL
_refine_ls_goodness_of_fit_ref 1.150
_refine_ls_hydrogen_treatment mixed
_refine_ls_number_parameters 171
_refine_ls_number_reflns 2191
_refine_ls_number_restraints 1
_refine_ls_R_factor_all 0.0508
_refine_ls_R_factor_gt 0.0497
_refine_ls_shift/su_max 0.001
_refine_ls_structure_factor_coef Fsqd
_refine_ls_weighting_details 'w = 1/[\s^2^(Fo^2^)+(0.0637P)^2^+0.2309P] where P=(Fo^2^+2Fc^2^)/3'
_refine_ls_weighting_scheme calc
_refine_ls_wR_factor_gt 0.1135
_refine_ls_wR_factor_ref 0.1144
_reflns_Friedel_coverage 0.000
_reflns_number_gt 2070
_reflns_number_total 2191
_reflns_threshold_expression F^2^>2.0\s(F^2^)
_cod_data_source_file c7ob02697h5.cif
_cod_data_source_block anti-plus-minus-3
_cod_depositor_comments 'Adding full bibliography for 7156003--7156007.cif.'
_cod_database_code 7156006

loop_
_space_group_symop_id
_space_group_symop_operation_xyz
1 +X,+Y,+Z
2 -X,1/2+Y,1/2-Z
3 -X,-Y,-Z
4 +X,-1/2-Y,-1/2+Z

loop_
_atom_site_label
_atom_site_type_symbol
_atom_site_fract_x
_atom_site_fract_y
_atom_site_fract_z
_atom_site_U_iso_or_equiv
_atom_site_adp_type
_atom_site_occupancy
_atom_site_site_symmetry_order
_atom_site_calc_flag
_atom_site_refinement_flags_posn
_atom_site_refinement_flags_adp
O1 O -0.09311(14) 0.72762(3) 0.7853(2) 0.0393(3) Uani 1 1 d D .
H1 H -0.061(3) 0.7412(6) 0.950(4) 0.071(6) Uiso 1 1 d D .
O2 O -0.20495(13) 0.67513(3) 0.38830(19) 0.0406(3) Uani 1 1 d . .
O7 O 0.16621(17) 0.46606(3) 0.7379(2) 0.0459(3) Uani 1 1 d . .
O8 O 0.32759(14) 0.51631(3) 0.62420(19) 0.0398(3) Uani 1 1 d . .
O11 O 0.20082(13) 0.71122(3) 1.22959(19) 0.0370(3) Uani 1 1 d . .
C1 C 0.00130(18) 0.69102(4) 0.8123(3) 0.0308(3) Uani 1 1 d . .
C2 C -0.05864(18) 0.66251(4) 0.6046(3) 0.0313(3) Uani 1 1 d . .
C3 C 0.02755(18) 0.62424(4) 0.6262(3) 0.0314(3) Uani 1 1 d . .
H3 H -0.0163 0.6047 0.4860 0.038 Uiso 1 1 calc R U
C4 C 0.17835(17) 0.61443(4) 0.8532(2) 0.0289(3) Uani 1 1 d . .
C5 C 0.27083(18) 0.57242(4) 0.8779(2) 0.0309(3) Uani 1 1 d . .
H5 H 0.3820 0.5719 1.0450 0.037 Uiso 1 1 calc R U
C6 C 0.1412(2) 0.53635(4) 0.8851(3) 0.0366(3) Uani 1 1 d . .
H6A H 0.1533 0.5289 1.0717 0.044 Uiso 1 1 calc R U
H6B H 0.0077 0.5432 0.7887 0.044 Uiso 1 1 calc R U
C7 C 0.2080(2) 0.50189(4) 0.7482(3) 0.0357(3) Uani 1 1 d . .
C8 C 0.33889(19) 0.56120(4) 0.6393(2) 0.0324(3) Uani 1 1 d . .
H8 H 0.2494 0.5731 0.4719 0.039 Uiso 1 1 calc R U
C9 C 0.5366(2) 0.57425(4) 0.6636(3) 0.0384(4) Uani 1 1 d . .
H9A H 0.5710 0.5633 0.5124 0.046 Uiso 1 1 calc R U
H9B H 0.6243 0.5636 0.8312 0.046 Uiso 1 1 calc R U
H9C H 0.5435 0.6043 0.6632 0.046 Uiso 1 1 calc R U
C10 C 0.24130(17) 0.64306(4) 1.0587(2) 0.0286(3) Uani 1 1 d . .
H10 H 0.3447 0.6366 1.2130 0.034 Uiso 1 1 calc R U
C11 C 0.15282(18) 0.68118(4) 1.0382(3) 0.0294(3) Uani 1 1 d . .
C12 C -0.2647(2) 0.64755(5) 0.1673(3) 0.0390(4) Uani 1 1 d . .
H12A H -0.3153 0.6225 0.2219 0.047 Uiso 1 1 calc R U
H12B H -0.1569 0.6405 0.1078 0.047 Uiso 1 1 calc R U
H12C H -0.3631 0.6607 0.0203 0.047 Uiso 1 1 calc R U
C13 C 0.3569(2) 0.70374(4) 1.4651(3) 0.0392(3) Uani 1 1 d . .
H13A H 0.4712 0.6992 1.4157 0.047 Uiso 1 1 calc R U
H13B H 0.3311 0.6793 1.5568 0.047 Uiso 1 1 calc R U
H13C H 0.3755 0.7276 1.5844 0.047 Uiso 1 1 calc R U

loop_
_atom_site_aniso_label
_atom_site_aniso_U_11
_atom_site_aniso_U_22
_atom_site_aniso_U_33
_atom_site_aniso_U_23
_atom_site_aniso_U_13
_atom_site_aniso_U_12
O1 0.0373(6) 0.0262(5) 0.0485(6) -0.0009(4) 0.0055(4) 0.0043(4)
O2 0.0354(6) 0.0373(5) 0.0406(6) -0.0005(4) 0.0001(4) 0.0043(4)
O7 0.0636(7) 0.0261(5) 0.0464(6) -0.0034(4) 0.0151(5) -0.0017(4)
O8 0.0512(6) 0.0290(5) 0.0421(5) -0.0054(4) 0.0188(5) 0.0030(4)
O11 0.0379(6) 0.0272(5) 0.0409(6) -0.0073(4) 0.0057(4) 0.0012(4)
C1 0.0297(7) 0.0223(6) 0.0408(7) 0.0023(5) 0.0115(6) -0.0004(5)
C2 0.0267(7) 0.0305(6) 0.0349(7) 0.0024(5) 0.0075(5) -0.0018(5)
C3 0.0331(7) 0.0281(6) 0.0322(7) -0.0036(5) 0.0094(5) -0.0025(5)
C4 0.0320(7) 0.0248(6) 0.0317(6) 0.0001(5) 0.0126(5) -0.0003(5)
C5 0.0367(7) 0.0275(7) 0.0274(6) -0.0009(5) 0.0088(5) 0.0023(5)
C6 0.0505(8) 0.0271(7) 0.0349(7) -0.0014(5) 0.0173(6) -0.0016(5)
C7 0.0450(8) 0.0286(7) 0.0303(7) -0.0003(5) 0.0075(6) 0.0023(5)
C8 0.0401(8) 0.0265(6) 0.0296(6) -0.0003(5) 0.0096(5) 0.0048(5)
C9 0.0407(8) 0.0383(8) 0.0365(7) 0.0008(5) 0.0127(6) 0.0043(6)
C10 0.0287(7) 0.0271(6) 0.0297(6) 0.0007(5) 0.0090(5) -0.0007(5)
C11 0.0304(7) 0.0243(6) 0.0347(7) -0.0020(5) 0.0120(5) -0.0040(5)
C12 0.0313(7) 0.0474(8) 0.0344(7) 0.0006(6) 0.0051(6) -0.0039(6)
C13 0.0387(8) 0.0360(7) 0.0385(7) -0.0091(6) 0.0062(6) 0.0004(5)

loop_
_atom_type_symbol
_atom_type_description
_atom_type_scat_dispersion_real
_atom_type_scat_dispersion_imag
_atom_type_scat_source
C C 0.0181 0.0091
;
International Tables for Crystallography
(Vol. C, Tables 4.2.6.8 and 6.1.1.4)
;
H H 0.0000 0.0000
;
International Tables for Crystallography
(Vol. C, Table 6.1.1.4)
;
O O 0.0492 0.0322
;
International Tables for Crystallography
(Vol. C, Tables 4.2.6.8 and 6.1.1.4)
;

loop_
_geom_angle_atom_site_label_1
_geom_angle_atom_site_label_2
_geom_angle_atom_site_label_3
_geom_angle
C1 O1 H1 110.1(14)
C2 O2 C12 116.89(10)
C7 O8 C8 110.87(10)
C11 O11 C13 118.00(10)
O1 C1 C11 122.69(11)
O1 C1 C2 118.10(12)
C11 C1 C2 119.21(11)
O2 C2 C3 124.29(12)
O2 C2 C1 115.25(11)
C3 C2 C1 120.46(12)
C2 C3 C4 120.10(11)
C2 C3 H3 119.9
C4 C3 H3 119.9
C10 C4 C3 119.69(11)
C10 C4 C5 120.26(11)
C3 C4 C5 120.04(11)
C4 C5 C6 114.77(11)
C4 C5 C8 113.69(10)
C6 C5 C8 102.37(10)
C4 C5 H5 108.6
C6 C5 H5 108.6
C8 C5 H5 108.6
C7 C6 C5 104.55(11)
C7 C6 H6A 110.8
C5 C6 H6A 110.8
C7 C6 H6B 110.8
C5 C6 H6B 110.8
H6A C6 H6B 108.9
O7 C7 O8 121.13(12)
O7 C7 C6 128.61(13)
O8 C7 C6 110.26(11)
O8 C8 C9 108.95(10)
O8 C8 C5 104.61(10)
C9 C8 C5 115.70(11)
O8 C8 H8 109.1
C9 C8 H8 109.1
C5 C8 H8 109.1
C8 C9 H9A 109.5
C8 C9 H9B 109.5
H9A C9 H9B 109.5
C8 C9 H9C 109.5
H9A C9 H9C 109.5
H9B C9 H9C 109.5
C4 C10 C11 120.06(12)
C4 C10 H10 120.0
C11 C10 H10 120.0
O11 C11 C10 124.91(12)
O11 C11 C1 114.64(11)
C10 C11 C1 120.44(11)
O2 C12 H12A 109.5
O2 C12 H12B 109.5
H12A C12 H12B 109.5
O2 C12 H12C 109.5
H12A C12 H12C 109.5
H12B C12 H12C 109.5
O11 C13 H13A 109.5
O11 C13 H13B 109.5
H13A C13 H13B 109.5
O11 C13 H13C 109.5
H13A C13 H13C 109.5
H13B C13 H13C 109.5

loop_
_geom_bond_atom_site_label_1
_geom_bond_atom_site_label_2
_geom_bond_distance
O1 C1 1.3678(15)
O1 H1 0.937(16)
O2 C2 1.3675(16)
O2 C12 1.4254(17)
O7 C7 1.2035(17)
O8 C7 1.3486(18)
O8 C8 1.4637(15)
O11 C11 1.3686(15)
O11 C13 1.4276(17)
C1 C11 1.3939(19)
C1 C2 1.3959(18)
C2 C3 1.3897(18)
C3 C4 1.3942(19)
C3 H3 0.9500
C4 C10 1.3927(17)
C4 C5 1.5181(16)
C5 C6 1.5294(18)
C5 C8 1.5436(17)
C5 H5 1.0000
C6 C7 1.5018(18)
C6 H6A 0.9900
C6 H6B 0.9900
C8 C9 1.502(2)
C8 H8 1.0000
C9 H9A 0.9800
C9 H9B 0.9800
C9 H9C 0.9800
C10 C11 1.3931(17)
C10 H10 0.9500
C12 H12A 0.9800
C12 H12B 0.9800
C12 H12C 0.9800
C13 H13A 0.9800
C13 H13B 0.9800
C13 H13C 0.9800

loop_
_geom_hbond_atom_site_label_D
_geom_hbond_atom_site_label_H
_geom_hbond_atom_site_label_A
_geom_hbond_site_symmetry_A
_geom_hbond_distance_DA
_geom_hbond_distance_DH
_geom_hbond_distance_HA
_geom_hbond_angle_DHA
_geom_hbond_publ_flag
O1 H1 O1 4_576 3.0129(16) 0.937(18) 2.12(2) 160(2) no
O1 H1 O11 . 2.7047(13) 0.937(18) 2.261(19) 108.2(16) no

loop_
_geom_torsion_atom_site_label_1
_geom_torsion_atom_site_label_2
_geom_torsion_atom_site_label_3
_geom_torsion_atom_site_label_4
_geom_torsion
C12 O2 C2 C3 -3.18(18)
C12 O2 C2 C1 177.36(11)
O1 C1 C2 O2 1.98(17)
C11 C1 C2 O2 -178.43(11)
O1 C1 C2 C3 -177.50(11)
C11 C1 C2 C3 2.09(18)
O2 C2 C3 C4 178.84(11)
C1 C2 C3 C4 -1.73(19)
C2 C3 C4 C10 0.41(19)
C2 C3 C4 C5 179.26(11)
C10 C4 C5 C6 115.86(13)
C3 C4 C5 C6 -62.99(15)
C10 C4 C5 C8 -126.75(12)
C3 C4 C5 C8 54.40(16)
C4 C5 C6 C7 146.98(11)
C8 C5 C6 C7 23.33(13)
C8 O8 C7 O7 173.38(12)
C8 O8 C7 C6 -5.80(15)
C5 C6 C7 O7 168.92(14)
C5 C6 C7 O8 -11.98(14)
C7 O8 C8 C9 145.28(11)
C7 O8 C8 C5 21.00(13)
C4 C5 C8 O8 -151.08(10)
C6 C5 C8 O8 -26.71(13)
C4 C5 C8 C9 89.06(14)
C6 C5 C8 C9 -146.56(11)
C3 C4 C10 C11 0.52(18)
C5 C4 C10 C11 -178.33(11)
C13 O11 C11 C10 2.08(18)
C13 O11 C11 C1 -178.92(11)
C4 C10 C11 O11 178.81(11)
C4 C10 C11 C1 -0.14(18)
O1 C1 C11 O11 -0.63(17)
C2 C1 C11 O11 179.79(11)
O1 C1 C11 C10 178.42(11)
C2 C1 C11 C10 -1.15(18)
